data_4315884
loop_
_publ_author_name
'Takashi Yoshimura'
'Takuya Ikai'
'Tsutomu Takayama'
'Tsutomu Sekine'
'Yasushi Kino'
'Atsushi Shinohara'

_publ_section_title
;
 Synthesis, Spectroscopic and Electrochemical Properties, and Electronic
 Structures of Octahedral Hexatechnetium(III) Clusters [Tc6Q8(CN)6]4- (Q =
 S, Se)
;
_journal_name_full 'Inorganic Chemistry'
_journal_page_first 5876
_journal_page_last 5882
_journal_paper_doi 10.1021/ic1000717
_journal_volume 49
_journal_year 2010
_chemical_formula_moiety '3(C6 N6 Se8 Tc6), 8(C4 H12 N), 4(C4 N), 8(O) '
_chemical_formula_sum 'C66 H96 N30 O8 Se24 Tc18'
_chemical_formula_weight 5114.72
_space_group_IT_number 14
_symmetry_cell_setting monoclinic
_symmetry_Int_Tables_number 14
_symmetry_space_group_name_Hall '-P 2yn'
_symmetry_space_group_name_H-M 'P 1 21/n 1'
_cell_angle_alpha 90
_cell_angle_beta 101.40(4)
_cell_angle_gamma 90
_cell_formula_units_Z 2
_cell_length_a 11.41(1)
_cell_length_b 32.55(2)
_cell_length_c 20.29(2)
_cell_measurement_reflns_used 1994
_cell_measurement_temperature 296.2
_cell_measurement_theta_max 26.3
_cell_measurement_theta_min 3.1
_cell_volume 7387(11)
_computing_cell_refinement PROCESS-AUTO
_computing_data_collection PROCESS-AUTO
_computing_data_reduction 'teXsan Ver. 2.0'
_computing_publication_material 'teXsan Ver. 2.0'
_computing_structure_refinement SHELXL97
_computing_structure_solution SIR92
_diffrn_ambient_temperature 296.2
_diffrn_detector_area_resol_mean 10.00
_diffrn_measured_fraction_theta_full 1.0
_diffrn_measurement_device_type 'Rigaku RAXIS-RAPID Imaging Plate'
_diffrn_measurement_method \w
_diffrn_radiation_type 'Mo K\a'
_diffrn_radiation_wavelength 0.7107
_diffrn_reflns_av_R_equivalents 0.091
_diffrn_reflns_limit_h_max 14
_diffrn_reflns_limit_h_min -14
_diffrn_reflns_limit_k_max 42
_diffrn_reflns_limit_k_min -42
_diffrn_reflns_limit_l_max 26
_diffrn_reflns_limit_l_min -26
_diffrn_reflns_number 42821
_diffrn_reflns_theta_full 27.50
_diffrn_reflns_theta_max 27.48
_exptl_absorpt_coefficient_mu 7.566
_exptl_absorpt_correction_T_max 0.469
_exptl_absorpt_correction_T_min 0.170
_exptl_absorpt_correction_type multi-scan
_exptl_absorpt_process_details '(Higashi, 1995)'
_exptl_crystal_colour yellow
_exptl_crystal_density_diffrn 2.283
_exptl_crystal_density_method 'not measured'
_exptl_crystal_description platelet
_exptl_crystal_F_000 4712.00
_exptl_crystal_size_max 0.300
_exptl_crystal_size_mid 0.200
_exptl_crystal_size_min 0.100
_refine_diff_density_max 1.81
_refine_diff_density_min -0.83
_refine_ls_extinction_coef 0.0000
_refine_ls_extinction_expression Fc^*^=kFc[1+0.001xFc^2^\l^3^/sin(2\q)]^-1/4^
_refine_ls_extinction_method SHELXL
_refine_ls_goodness_of_fit_ref 1.129
_refine_ls_hydrogen_treatment noref
_refine_ls_number_parameters 592
_refine_ls_number_reflns 15871
_refine_ls_R_factor_gt 0.0476
_refine_ls_shift/su_max 0.0060
_refine_ls_structure_factor_coef Fsqd
_refine_ls_weighting_details 'w = 1/[\s^2^(Fo^2^) + (0.0150P)^2^+0.0000P] where P=(Fo^2^+2Fc^2^)/3'
_refine_ls_weighting_scheme calc
_refine_ls_wR_factor_ref 0.0920
_reflns_number_gt 5929
_reflns_number_total 15871
_reflns_threshold_expression >2.0sigma(I)
_cod_data_source_file ic1000717_si_002_2.cif
_cod_data_source_block (NMe4)4[Tc6Se8(CN)6]
_cod_original_cell_volume 7387(9)
_cod_original_sg_symbol_H-M 'P 21/n '
_cod_original_formula_sum 'C66 H96 N30 O8 Se24 Tc18 '
_cod_database_code 4315884

loop_
_symmetry_equiv_pos_as_xyz
x,y,z
1/2-x,1/2+y,1/2-z
-x,-y,-z
1/2+x,1/2-y,1/2+z

loop_
_atom_site_label
_atom_site_type_symbol
_atom_site_fract_x
_atom_site_fract_y
_atom_site_fract_z
_atom_site_U_iso_or_equiv
_atom_site_adp_type
_atom_site_occupancy
_atom_site_symmetry_multiplicity
_atom_site_calc_flag
_atom_site_refinement_flags
_atom_site_disorder_assembly
_atom_site_disorder_group
Tc1 Tc -0.01007(9) 0.23509(3) 0.00233(5) 0.0399(3) Uani 1.00 1 d . . .
Tc2 Tc 0.16379(8) 0.20323(3) 0.09236(5) 0.0342(3) Uani 1.00 1 d . . .
Tc3 Tc -0.05112(8) 0.17028(3) 0.07234(5) 0.0373(3) Uani 1.00 1 d . . .
Tc4 Tc -0.04871(9) 0.16268(3) -0.05659(5) 0.0404(3) Uani 1.00 1 d . . .
Tc5 Tc 0.16696(9) 0.19578(3) -0.03617(5) 0.0407(3) Uani 1.00 1 d . . .
Tc6 Tc 0.12597(8) 0.13088(3) 0.03404(5) 0.0350(3) Uani 1.00 1 d . . .
Tc7 Tc 0.11156(8) 0.01788(3) -0.42580(5) 0.0329(3) Uani 1.00 1 d . . .
Tc8 Tc -0.10559(9) -0.01310(3) -0.44378(5) 0.0341(3) Uani 1.00 1 d . . .
Tc9 Tc -0.06370(9) 0.05275(3) -0.51148(5) 0.0327(3) Uani 1.00 1 d . . .
Se1 Se 0.1975(1) 0.26408(4) 0.02218(7) 0.0466(4) Uani 1.00 1 d . . .
Se2 Se -0.0084(1) 0.23977(4) 0.12592(6) 0.0465(4) Uani 1.00 1 d . . .
Se3 Se -0.0055(1) 0.22537(4) -0.11994(7) 0.0557(4) Uani 1.00 1 d . . .
Se4 Se -0.2114(1) 0.20154(4) -0.01639(7) 0.0526(4) Uani 1.00 1 d . . .
Se5 Se 0.3279(1) 0.16503(4) 0.05271(6) 0.0474(4) Uani 1.00 1 d . . .
Se6 Se 0.1200(1) 0.14092(4) 0.15590(6) 0.0426(3) Uani 1.00 1 d . . .
Se7 Se 0.1260(1) 0.12646(4) -0.09020(6) 0.0508(4) Uani 1.00 1 d . . .
Se8 Se -0.0818(1) 0.10196(4) 0.01368(6) 0.0443(3) Uani 1.00 1 d . . .
Se9 Se -0.0547(1) 0.05510(4) -0.38709(6) 0.0432(3) Uani 1.00 1 d . . .
Se10 Se 0.1462(1) 0.07974(4) -0.49347(6) 0.0402(3) Uani 1.00 1 d . . .
Se11 Se 0.0673(1) -0.04553(4) -0.36509(6) 0.0417(3) Uani 1.00 1 d . . .
Se12 Se 0.2679(1) -0.02083(4) -0.47155(6) 0.0445(3) Uani 1.00 1 d . . .
O1 O 0.6904(9) 0.0613(4) 0.1141(5) 0.13942(6) Uiso 1.00 1 d . . .
O2 O 0.444(1) 0.1844(4) 0.7619(7) 0.17516(7) Uiso 1.00 1 d . . .
O3 O 0.696(1) 0.1904(6) 0.7327(9) 0.2732(1) Uiso 1.00 1 d . . .
O4A O 0.586(1) 0.0122(5) 0.2084(8) 0.09922(7) Uiso 0.60 2 d P . .
O4B O 0.483(2) 0.0405(8) 0.145(1) 0.0941(1) Uiso 0.40 2 d P . .
N1 N -0.1288(9) 0.3270(3) -0.0223(6) 0.076(4) Uani 1.00 1 d . . .
N2 N 0.3539(9) 0.2393(4) 0.2204(6) 0.067(4) Uani 1.00 1 d . . .
N3 N -0.2394(10) 0.1488(4) 0.1611(7) 0.089(5) Uani 1.00 1 d . . .
N4 N -0.229(1) 0.1243(4) -0.1882(6) 0.119(6) Uani 1.00 1 d . . .
N5 N 0.359(1) 0.2154(4) -0.1284(6) 0.102(5) Uani 1.00 1 d . . .
N6 N 0.2385(9) 0.0384(3) 0.0654(6) 0.080(4) Uani 1.00 1 d . . .
N7 N 0.313(1) 0.0474(4) -0.2991(6) 0.090(5) Uani 1.00 1 d . . .
N8 N -0.283(1) -0.0366(4) -0.3417(6) 0.097(5) Uani 1.00 1 d . . .
N9 N -0.1766(9) 0.1444(3) -0.5365(5) 0.065(3) Uani 1.00 1 d . . .
N10 N -0.4375(10) 0.1001(4) -0.3902(6) 0.061(3) Uani 1.00 1 d . . .
N11 N 0.008(1) 0.0058(3) -0.1624(5) 0.066(4) Uani 1.00 1 d . . .
N12 N 0.519(1) 0.0830(4) -0.0769(8) 0.074(4) Uani 1.00 1 d . . .
N13 N 0.0711(9) 0.1893(3) 0.3526(5) 0.052(3) Uani 1.00 1 d . . .
N14 N 0.444(1) -0.1358(4) -0.3046(7) 0.09089(5) Uiso 1.00 1 d . . .
N15 N 0.108(2) 0.1929(8) 0.666(1) 0.2008(1) Uiso 1.00 1 d . . .
C1 C -0.087(1) 0.2955(4) -0.0166(6) 0.052(4) Uani 1.00 1 d . . .
C2 C 0.287(1) 0.2276(4) 0.1794(6) 0.040(3) Uani 1.00 1 d . . .
C3 C -0.181(1) 0.1559(4) 0.1332(6) 0.043(4) Uani 1.00 1 d . . .
C4 C -0.169(1) 0.1376(4) -0.1433(6) 0.060(4) Uani 1.00 1 d . . .
C5 C 0.293(1) 0.2094(5) -0.0973(6) 0.066(5) Uani 1.00 1 d . . .
C6 C 0.200(1) 0.0709(4) 0.0555(6) 0.042(3) Uani 1.00 1 d . . .
C7 C 0.245(1) 0.0378(5) -0.3403(6) 0.054(4) Uani 1.00 1 d . . .
C8 C -0.226(1) -0.0283(4) -0.3787(6) 0.050(4) Uani 1.00 1 d . . .
C9 C -0.1360(10) 0.1117(4) -0.5276(6) 0.050(4) Uani 1.00 1 d . . .
C10 C -0.515(1) 0.0767(5) -0.4423(9) 0.121(7) Uani 1.00 1 d . . .
C11 C -0.357(1) 0.1243(5) -0.4221(8) 0.112(7) Uani 1.00 1 d . . .
C12 C -0.525(1) 0.1275(5) -0.3666(9) 0.121(7) Uani 1.00 1 d . . .
C13 C -0.378(1) 0.0749(5) -0.3377(8) 0.103(6) Uani 1.00 1 d . . .
C14 C -0.011(1) -0.0391(4) -0.1839(6) 0.080(5) Uani 1.00 1 d . . .
C15 C 0.097(1) 0.0222(5) -0.2004(7) 0.104(6) Uani 1.00 1 d . . .
C16 C -0.101(2) 0.0316(6) -0.173(1) 0.19(1) Uani 1.00 1 d . . .
C17 C 0.048(2) 0.0090(5) -0.0876(7) 0.119(7) Uani 1.00 1 d . . .
C18 C 0.620(2) 0.0527(5) -0.075(1) 0.151(8) Uani 1.00 1 d . . .
C19 C 0.455(2) 0.0929(8) -0.143(1) 0.22(1) Uani 1.00 1 d . . .
C20 C 0.557(1) 0.1210(6) -0.0438(8) 0.111(7) Uani 1.00 1 d . . .
C21 C 0.432(2) 0.0635(6) -0.0438(10) 0.140(8) Uani 1.00 1 d . . .
C22 C 0.125(1) 0.1487(4) 0.3551(7) 0.091(5) Uani 1.00 1 d . . .
C23 C -0.046(1) 0.1881(5) 0.3045(8) 0.105(6) Uani 1.00 1 d . . .
C24 C 0.146(1) 0.2176(5) 0.3265(7) 0.095(6) Uani 1.00 1 d . . .
C25 C 0.066(1) 0.2038(5) 0.4205(7) 0.093(6) Uani 1.00 1 d . . .
C26 C 0.520(1) -0.1315(5) -0.2345(9) 0.12389(8) Uiso 1.00 1 d . . .
C27 C 0.380(1) -0.1775(5) -0.3089(8) 0.11177(8) Uiso 1.00 1 d . . .
C28 C 0.511(2) -0.1326(7) -0.362(1) 0.1862(1) Uiso 1.00 1 d . . .
C29 C 0.353(1) -0.0988(5) -0.3062(8) 0.10692(7) Uiso 1.00 1 d . . .
C30 C 0.193(2) 0.1851(8) 0.622(1) 0.2206(1) Uiso 1.00 1 d . . .
C31 C -0.001(2) 0.1961(8) 0.613(1) 0.2080(1) Uiso 1.00 1 d . . .
C32 C 0.140(2) 0.2340(10) 0.681(1) 0.2411(2) Uiso 1.00 1 d . . .
C33 C 0.078(3) 0.172(1) 0.717(2) 0.3871(3) Uiso 1.00 1 d . . .
H1 H -0.5740 0.0612 -0.4241 0.1257 Uiso 1.00 1 calc . . .
H2 H -0.5584 0.0936 -0.4778 0.1257 Uiso 1.00 1 calc . . .
H3 H -0.4717 0.0566 -0.4638 0.1257 Uiso 1.00 1 calc . . .
H4 H -0.3017 0.1409 -0.3903 0.1261 Uiso 1.00 1 calc . . .
H5 H -0.3079 0.1080 -0.4461 0.1261 Uiso 1.00 1 calc . . .
H6 H -0.3995 0.1437 -0.4552 0.1261 Uiso 1.00 1 calc . . .
H7 H -0.4845 0.1459 -0.3319 0.1243 Uiso 1.00 1 calc . . .
H8 H -0.5668 0.1443 -0.4026 0.1243 Uiso 1.00 1 calc . . .
H9 H -0.5815 0.1120 -0.3486 0.1243 Uiso 1.00 1 calc . . .
H10 H -0.4319 0.0589 -0.3156 0.1066 Uiso 1.00 1 calc . . .
H11 H -0.3279 0.0527 -0.3536 0.1066 Uiso 1.00 1 calc . . .
H12 H -0.3228 0.0883 -0.3024 0.1066 Uiso 1.00 1 calc . . .
H13 H -0.0694 -0.0525 -0.1612 0.0859 Uiso 1.00 1 calc . . .
H14 H -0.0389 -0.0430 -0.2309 0.0859 Uiso 1.00 1 calc . . .
H15 H 0.0619 -0.0550 -0.1709 0.0859 Uiso 1.00 1 calc . . .
H16 H 0.1741 0.0076 -0.1886 0.1098 Uiso 1.00 1 calc . . .
H17 H 0.0737 0.0200 -0.2486 0.1098 Uiso 1.00 1 calc . . .
H18 H 0.1172 0.0510 -0.1908 0.1098 Uiso 1.00 1 calc . . .
H19 H -0.0858 0.0598 -0.1586 0.1956 Uiso 1.00 1 calc . . .
H20 H -0.1426 0.0331 -0.2199 0.1956 Uiso 1.00 1 calc . . .
H21 H -0.1606 0.0214 -0.1484 0.1956 Uiso 1.00 1 calc . . .
H22 H -0.0060 -0.0010 -0.0636 0.1161 Uiso 1.00 1 calc . . .
H23 H 0.1243 -0.0061 -0.0740 0.1161 Uiso 1.00 1 calc . . .
H24 H 0.0687 0.0374 -0.0743 0.1161 Uiso 1.00 1 calc . . .
H25 H 0.6009 0.0274 -0.0955 0.1344 Uiso 1.00 1 calc . . .
H26 H 0.6872 0.0642 -0.0952 0.1344 Uiso 1.00 1 calc . . .
H27 H 0.6643 0.0465 -0.0279 0.1344 Uiso 1.00 1 calc . . .
H28 H 0.3908 0.1098 -0.1421 0.1745 Uiso 1.00 1 calc . . .
H29 H 0.5079 0.1050 -0.1694 0.1745 Uiso 1.00 1 calc . . .
H30 H 0.4263 0.0672 -0.1663 0.1745 Uiso 1.00 1 calc . . .
H31 H 0.6015 0.1177 0.0020 0.1250 Uiso 1.00 1 calc . . .
H32 H 0.6092 0.1368 -0.0670 0.1250 Uiso 1.00 1 calc . . .
H33 H 0.4902 0.1387 -0.0410 0.1250 Uiso 1.00 1 calc . . .
H34 H 0.3667 0.0808 -0.0404 0.1446 Uiso 1.00 1 calc . . .
H35 H 0.4024 0.0380 -0.0641 0.1446 Uiso 1.00 1 calc . . .
H36 H 0.4685 0.0559 0.0041 0.1446 Uiso 1.00 1 calc . . .
H37 H 0.0776 0.1276 0.3721 0.0942 Uiso 1.00 1 calc . . .
H38 H 0.1343 0.1388 0.3110 0.0942 Uiso 1.00 1 calc . . .
H39 H 0.2039 0.1472 0.3835 0.0942 Uiso 1.00 1 calc . . .
H40 H -0.0813 0.2164 0.3016 0.1164 Uiso 1.00 1 calc . . .
H41 H -0.0366 0.1814 0.2607 0.1164 Uiso 1.00 1 calc . . .
H42 H -0.1010 0.1708 0.3191 0.1164 Uiso 1.00 1 calc . . .
H43 H 0.2255 0.2191 0.3541 0.0946 Uiso 1.00 1 calc . . .
H44 H 0.1550 0.2106 0.2818 0.0946 Uiso 1.00 1 calc . . .
H45 H 0.1144 0.2454 0.3244 0.0946 Uiso 1.00 1 calc . . .
H46 H 0.1425 0.2048 0.4495 0.0996 Uiso 1.00 1 calc . . .
H47 H 0.0310 0.2310 0.4196 0.0996 Uiso 1.00 1 calc . . .
H48 H 0.0155 0.1860 0.4417 0.0996 Uiso 1.00 1 calc . . .

loop_
_atom_site_aniso_label
_atom_site_aniso_U_11
_atom_site_aniso_U_22
_atom_site_aniso_U_33
_atom_site_aniso_U_12
_atom_site_aniso_U_13
_atom_site_aniso_U_23
Tc1 0.0401(7) 0.0309(7) 0.0444(7) -0.0017(5) -0.0021(6) 0.0042(5)
Tc2 0.0322(7) 0.0360(7) 0.0324(7) -0.0023(5) 0.0010(5) -0.0008(5)
Tc3 0.0333(7) 0.0362(7) 0.0413(7) -0.0023(5) 0.0047(6) 0.0017(5)
Tc4 0.0452(8) 0.0347(7) 0.0359(7) -0.0065(5) -0.0048(6) 0.0015(5)
Tc5 0.0469(8) 0.0396(7) 0.0355(7) -0.0087(6) 0.0078(6) 0.0017(5)
Tc6 0.0389(7) 0.0307(6) 0.0339(7) 0.0014(5) 0.0031(6) 0.0008(5)
Tc7 0.0328(7) 0.0329(6) 0.0323(7) -0.0011(5) 0.0044(6) -0.0012(5)
Tc8 0.0341(7) 0.0359(7) 0.0344(7) 0.0000(5) 0.0121(6) -0.0006(5)
Tc9 0.0319(7) 0.0308(6) 0.0358(7) 0.0029(5) 0.0081(5) 0.0003(5)
Se1 0.0485(9) 0.0375(8) 0.0506(9) -0.0136(7) 0.0022(7) 0.0017(7)
Se2 0.0466(9) 0.0418(8) 0.0508(10) 0.0035(7) 0.0090(8) -0.0105(7)
Se3 0.073(1) 0.0498(10) 0.0369(9) -0.0108(8) -0.0060(8) 0.0126(7)
Se4 0.0353(9) 0.0444(9) 0.070(1) -0.0010(7) -0.0090(8) 0.0027(8)
Se5 0.0358(8) 0.0543(9) 0.0511(9) 0.0016(7) 0.0060(7) -0.0057(7)
Se6 0.0481(9) 0.0446(9) 0.0333(8) -0.0001(7) 0.0033(7) 0.0051(6)
Se7 0.067(1) 0.0477(9) 0.0394(9) -0.0056(7) 0.0142(8) -0.0094(7)
Se8 0.0470(9) 0.0351(8) 0.0476(9) -0.0089(6) 0.0019(7) 0.0026(6)
Se9 0.0525(9) 0.0424(9) 0.0373(8) -0.0001(7) 0.0152(7) -0.0075(6)
Se10 0.0398(8) 0.0353(8) 0.0455(9) -0.0055(6) 0.0085(7) -0.0009(6)
Se11 0.0487(9) 0.0426(9) 0.0331(8) 0.0026(7) 0.0060(7) 0.0057(6)
Se12 0.0306(8) 0.0457(9) 0.0568(10) 0.0034(6) 0.0076(7) 0.0011(7)
N1 0.063(9) 0.031(7) 0.11(1) 0.016(6) -0.030(8) -0.004(7)
N2 0.032(8) 0.10(1) 0.062(10) 0.007(7) -0.003(7) -0.008(7)
N3 0.050(9) 0.10(1) 0.11(1) -0.037(8) 0.000(8) 0.012(9)
N4 0.18(2) 0.08(1) 0.057(10) 0.018(10) -0.079(10) -0.030(8)
N5 0.12(1) 0.13(1) 0.067(10) -0.068(9) 0.036(9) 0.015(8)
N6 0.073(9) 0.043(8) 0.13(1) 0.023(7) 0.035(8) 0.029(8)
N7 0.10(1) 0.10(1) 0.06(1) -0.050(9) -0.019(8) 0.009(8)
N8 0.12(1) 0.10(1) 0.09(1) -0.039(9) 0.057(9) 0.010(8)
N9 0.073(9) 0.052(8) 0.072(9) 0.017(7) 0.023(7) 0.008(7)
N10 0.037(8) 0.075(10) 0.067(10) 0.004(6) -0.001(7) 0.023(7)
N11 0.13(1) 0.037(7) 0.046(8) -0.032(7) 0.042(8) -0.007(6)
N12 0.041(9) 0.08(1) 0.11(1) 0.014(7) 0.035(9) 0.003(9)
N13 0.041(7) 0.058(8) 0.055(8) -0.006(6) 0.005(7) 0.003(6)
C1 0.044(9) 0.038(8) 0.063(10) -0.001(7) -0.019(7) -0.009(7)
C2 0.037(9) 0.042(8) 0.040(9) -0.010(7) 0.004(7) 0.004(6)
C3 0.06(1) 0.041(8) 0.031(8) -0.039(7) 0.021(7) 0.000(6)
C4 0.08(1) 0.06(1) 0.039(10) -0.016(8) 0.004(9) 0.005(7)
C5 0.07(1) 0.09(1) 0.038(9) -0.017(9) 0.026(9) 0.000(8)
C6 0.040(8) 0.042(9) 0.039(8) 0.007(6) -0.006(7) -0.007(6)
C7 0.034(10) 0.10(1) 0.031(9) -0.024(8) 0.001(7) 0.033(8)
C8 0.07(1) 0.043(9) 0.048(9) -0.001(7) 0.031(8) 0.008(7)
C9 0.025(8) 0.056(10) 0.064(10) -0.001(7) -0.003(7) -0.002(8)
C10 0.07(1) 0.10(1) 0.18(2) 0.01(1) -0.02(1) -0.05(1)
C11 0.08(1) 0.09(1) 0.19(2) -0.013(10) 0.10(1) 0.03(1)
C12 0.12(1) 0.09(1) 0.18(2) 0.04(1) 0.10(1) -0.01(1)
C13 0.10(1) 0.11(2) 0.08(1) 0.04(1) -0.02(1) 0.00(1)
C14 0.13(1) 0.05(1) 0.06(1) 0.007(10) 0.025(10) -0.005(8)
C15 0.16(2) 0.10(1) 0.06(1) -0.04(1) 0.04(1) 0.006(9)
C16 0.17(2) 0.11(2) 0.26(3) 0.11(1) -0.08(2) -0.08(2)
C17 0.24(2) 0.08(1) 0.038(10) -0.08(1) 0.02(1) 0.011(8)
C18 0.11(2) 0.08(1) 0.27(3) -0.02(1) 0.05(2) -0.07(2)
C19 0.12(2) 0.29(3) 0.21(3) 0.00(2) -0.05(2) 0.14(3)
C20 0.11(2) 0.12(2) 0.11(2) -0.06(1) 0.04(1) -0.05(1)
C21 0.10(2) 0.14(2) 0.19(2) 0.00(1) 0.04(2) 0.01(2)
C22 0.15(2) 0.05(1) 0.06(1) 0.02(1) -0.01(1) -0.012(8)
C23 0.05(1) 0.13(2) 0.11(2) -0.01(1) -0.04(1) 0.01(1)
C24 0.11(1) 0.09(1) 0.09(1) -0.04(1) 0.03(1) 0.024(10)
C25 0.08(1) 0.15(2) 0.05(1) -0.03(1) 0.028(9) -0.07(1)

loop_
_atom_type_symbol
_atom_type_description
_atom_type_scat_dispersion_real
_atom_type_scat_dispersion_imag
_atom_type_scat_source
C C 0.003 0.002
;International Tables for Crystallography
(1992, Vol. C, Tables 4.2.6.8 and 6.1.1.4)
;
H H 0.000 0.000
;International Tables for Crystallography
(1992, Vol. C, Table 6.1.1.4)
;
N N 0.006 0.003
;International Tables for Crystallography
(1992, Vol. C, Tables 4.2.6.8 and 6.1.1.4)
;
Tc Tc -1.439 0.759
;International Tables for Crystallography
(1992, Vol. C, Tables 4.2.6.8 and 6.1.1.4)
;
Se Se -0.093 2.226
;International Tables for Crystallography
(1992, Vol. C, Tables 4.2.6.8 and 6.1.1.4)
;
O O 0.011 0.006
;International Tables for Crystallography
(1992, Vol. C, Tables 4.2.6.8 and 6.1.1.4)
;

loop_
_geom_angle_atom_site_label_1
_geom_angle_atom_site_label_2
_geom_angle_atom_site_label_3
_geom_angle
_geom_angle_site_symmetry_1
_geom_angle_site_symmetry_2
_geom_angle_site_symmetry_3
_geom_angle_publ_flag
Tc2 Tc1 Tc3 60.02(5) . . . yes
Tc2 Tc1 Tc4 89.88(4) . . . yes
Tc2 Tc1 Tc5 59.81(5) . . . yes
Tc2 Tc1 Se1 58.51(5) . . . yes
Tc2 Tc1 Se2 58.28(5) . . . yes
Tc2 Tc1 Se3 118.42(6) . . . yes
Tc2 Tc1 Se4 118.49(6) . . . yes
Tc2 Tc1 C1 135.1(3) . . . yes
Tc3 Tc1 Tc4 59.86(4) . . . yes
Tc3 Tc1 Tc5 89.96(5) . . . yes
Tc3 Tc1 Se1 118.52(5) . . . yes
Tc3 Tc1 Se2 58.48(4) . . . yes
Tc3 Tc1 Se3 118.15(5) . . . yes
Tc3 Tc1 Se4 58.48(4) . . . yes
Tc3 Tc1 C1 135.7(4) . . . yes
Tc4 Tc1 Tc5 60.12(5) . . . yes
Tc4 Tc1 Se1 118.46(6) . . . yes
Tc4 Tc1 Se2 118.32(5) . . . yes
Tc4 Tc1 Se3 58.31(4) . . . yes
Tc4 Tc1 Se4 58.39(5) . . . yes
Tc4 Tc1 C1 135.0(3) . . . yes
Tc5 Tc1 Se1 58.35(6) . . . yes
Tc5 Tc1 Se2 118.08(5) . . . yes
Tc5 Tc1 Se3 58.63(4) . . . yes
Tc5 Tc1 Se4 118.50(7) . . . yes
Tc5 Tc1 C1 134.3(4) . . . yes
Se1 Tc1 Se2 89.80(5) . . . yes
Se1 Tc1 Se3 90.14(6) . . . yes
Se1 Tc1 Se4 176.24(6) . . . yes
Se1 Tc1 C1 91.4(3) . . . yes
Se2 Tc1 Se3 175.92(6) . . . yes
Se2 Tc1 Se4 90.20(6) . . . yes
Se2 Tc1 C1 92.6(3) . . . yes
Se3 Tc1 Se4 89.60(6) . . . yes
Se3 Tc1 C1 91.5(3) . . . yes
Se4 Tc1 C1 92.4(3) . . . yes
Tc1 Tc2 Tc3 60.12(5) . . . yes
Tc1 Tc2 Tc5 60.23(4) . . . yes
Tc1 Tc2 Tc6 90.38(4) . . . yes
Tc1 Tc2 Se1 58.32(5) . . . yes
Tc1 Tc2 Se2 58.43(5) . . . yes
Tc1 Tc2 Se5 118.77(6) . . . yes
Tc1 Tc2 Se6 118.47(6) . . . yes
Tc1 Tc2 C2 134.2(3) . . . yes
Tc3 Tc2 Tc5 90.26(4) . . . yes
Tc3 Tc2 Tc6 60.09(4) . . . yes
Tc3 Tc2 Se1 118.42(5) . . . yes
Tc3 Tc2 Se2 58.56(6) . . . yes
Tc3 Tc2 Se5 118.68(7) . . . yes
Tc3 Tc2 Se6 58.36(4) . . . yes
Tc3 Tc2 C2 134.8(4) . . . yes
Tc5 Tc2 Tc6 60.29(4) . . . yes
Tc5 Tc2 Se1 58.44(4) . . . yes
Tc5 Tc2 Se2 118.65(5) . . . yes
Tc5 Tc2 Se5 58.55(4) . . . yes
Tc5 Tc2 Se6 118.63(5) . . . yes
Tc5 Tc2 C2 134.9(4) . . . yes
Tc6 Tc2 Se1 118.72(6) . . . yes
Tc6 Tc2 Se2 118.65(6) . . . yes
Tc6 Tc2 Se5 58.60(5) . . . yes
Tc6 Tc2 Se6 58.36(4) . . . yes
Tc6 Tc2 C2 135.5(3) . . . yes
Se1 Tc2 Se2 89.77(6) . . . yes
Se1 Tc2 Se5 90.08(6) . . . yes
Se1 Tc2 Se6 176.23(6) . . . yes
Se1 Tc2 C2 91.5(3) . . . yes
Se2 Tc2 Se5 176.59(5) . . . yes
Se2 Tc2 Se6 89.87(6) . . . yes
Se2 Tc2 C2 91.2(3) . . . yes
Se5 Tc2 Se6 90.05(6) . . . yes
Se5 Tc2 C2 92.2(3) . . . yes
Se6 Tc2 C2 92.3(3) . . . yes
Tc1 Tc3 Tc2 59.86(4) . . . yes
Tc1 Tc3 Tc4 60.14(4) . . . yes
Tc1 Tc3 Tc6 90.14(5) . . . yes
Tc1 Tc3 Se2 58.21(4) . . . yes
Tc1 Tc3 Se4 58.13(5) . . . yes
Tc1 Tc3 Se6 118.12(6) . . . yes
Tc1 Tc3 Se8 118.42(5) . . . yes
Tc1 Tc3 C3 134.2(3) . . . yes
Tc2 Tc3 Tc4 89.95(5) . . . yes
Tc2 Tc3 Tc6 59.93(6) . . . yes
Tc2 Tc3 Se2 58.14(4) . . . yes
Tc2 Tc3 Se4 117.98(6) . . . yes
Tc2 Tc3 Se6 58.27(5) . . . yes
Tc2 Tc3 Se8 118.14(5) . . . yes
Tc2 Tc3 C3 136.3(3) . . . yes
Tc4 Tc3 Tc6 60.16(4) . . . yes
Tc4 Tc3 Se2 118.33(5) . . . yes
Tc4 Tc3 Se4 58.38(5) . . . yes
Tc4 Tc3 Se6 118.41(6) . . . yes
Tc4 Tc3 Se8 58.30(4) . . . yes
Tc4 Tc3 C3 133.7(3) . . . yes
Tc6 Tc3 Se2 118.06(6) . . . yes
Tc6 Tc3 Se4 118.52(6) . . . yes
Tc6 Tc3 Se6 58.27(5) . . . yes
Tc6 Tc3 Se8 58.23(5) . . . yes
Tc6 Tc3 C3 135.7(3) . . . yes
Se2 Tc3 Se4 89.81(5) . . . yes
Se2 Tc3 Se6 89.55(5) . . . yes
Se2 Tc3 Se8 175.65(6) . . . yes
Se2 Tc3 C3 92.5(3) . . . yes
Se4 Tc3 Se6 175.71(7) . . . yes
Se4 Tc3 Se8 90.32(5) . . . yes
Se4 Tc3 C3 90.8(3) . . . yes
Se6 Tc3 Se8 89.99(5) . . . yes
Se6 Tc3 C3 93.5(3) . . . yes
Se8 Tc3 C3 91.8(3) . . . yes
Tc1 Tc4 Tc3 60.00(4) . . . yes
Tc1 Tc4 Tc5 59.88(4) . . . yes
Tc1 Tc4 Tc6 89.96(4) . . . yes
Tc1 Tc4 Se3 58.28(4) . . . yes
Tc1 Tc4 Se4 58.09(5) . . . yes
Tc1 Tc4 Se7 117.99(6) . . . yes
Tc1 Tc4 Se8 118.47(5) . . . yes
Tc1 Tc4 C4 136.6(4) . . . yes
Tc3 Tc4 Tc5 89.90(4) . . . yes
Tc3 Tc4 Tc6 60.00(4) . . . yes
Tc3 Tc4 Se3 118.27(5) . . . yes
Tc3 Tc4 Se4 58.44(4) . . . yes
Tc3 Tc4 Se7 118.45(5) . . . yes
Tc3 Tc4 Se8 58.49(4) . . . yes
Tc3 Tc4 C4 135.5(4) . . . yes
Tc5 Tc4 Tc6 59.96(5) . . . yes
Tc5 Tc4 Se3 58.53(4) . . . yes
Tc5 Tc4 Se4 117.96(7) . . . yes
Tc5 Tc4 Se7 58.13(6) . . . yes
Tc5 Tc4 Se8 118.18(5) . . . yes
Tc5 Tc4 C4 134.6(4) . . . yes
Tc6 Tc4 Se3 118.48(6) . . . yes
Tc6 Tc4 Se4 118.42(6) . . . yes
Tc6 Tc4 Se7 58.47(5) . . . yes
Tc6 Tc4 Se8 58.23(5) . . . yes
Tc6 Tc4 C4 133.4(4) . . . yes
Se3 Tc4 Se4 89.40(6) . . . yes
Se3 Tc4 Se7 89.76(6) . . . yes
Se3 Tc4 Se8 175.99(6) . . . yes
Se3 Tc4 C4 92.7(4) . . . yes
Se4 Tc4 Se7 175.64(6) . . . yes
Se4 Tc4 Se8 90.48(6) . . . yes
Se4 Tc4 C4 93.7(4) . . . yes
Se7 Tc4 Se8 90.06(6) . . . yes
Se7 Tc4 C4 90.6(4) . . . yes
Se8 Tc4 C4 91.3(4) . . . yes
Tc1 Tc5 Tc2 59.96(4) . . . yes
Tc1 Tc5 Tc4 60.00(6) . . . yes
Tc1 Tc5 Tc6 90.04(5) . . . yes
Tc1 Tc5 Se1 58.25(5) . . . yes
Tc1 Tc5 Se3 58.20(6) . . . yes
Tc1 Tc5 Se5 118.34(6) . . . yes
Tc1 Tc5 Se7 118.53(6) . . . yes
Tc1 Tc5 C5 135.9(4) . . . yes
Tc2 Tc5 Tc4 89.89(5) . . . yes
Tc2 Tc5 Tc6 59.98(4) . . . yes
Tc2 Tc5 Se1 58.53(4) . . . yes
Tc2 Tc5 Se3 118.13(6) . . . yes
Tc2 Tc5 Se5 58.40(5) . . . yes
Tc2 Tc5 Se7 118.57(5) . . . yes
Tc2 Tc5 C5 134.8(3) . . . yes
Tc4 Tc5 Tc6 59.98(4) . . . yes
Tc4 Tc5 Se1 118.24(6) . . . yes
Tc4 Tc5 Se3 58.13(6) . . . yes
Tc4 Tc5 Se5 118.41(6) . . . yes
Tc4 Tc5 Se7 58.54(5) . . . yes
Tc4 Tc5 C5 135.3(3) . . . yes
Tc6 Tc5 Se1 118.50(6) . . . yes
Tc6 Tc5 Se3 118.10(6) . . . yes
Tc6 Tc5 Se5 58.44(5) . . . yes
Tc6 Tc5 Se7 58.60(4) . . . yes
Tc6 Tc5 C5 134.1(4) . . . yes
Se1 Tc5 Se3 89.81(5) . . . yes
Se1 Tc5 Se5 90.04(5) . . . yes
Se1 Tc5 Se7 176.25(7) . . . yes
Se1 Tc5 C5 92.5(4) . . . yes
Se3 Tc5 Se5 175.76(7) . . . yes
Se3 Tc5 Se7 89.77(5) . . . yes
Se3 Tc5 C5 93.1(3) . . . yes
Se5 Tc5 Se7 90.11(5) . . . yes
Se5 Tc5 C5 91.2(3) . . . yes
Se7 Tc5 C5 91.3(4) . . . yes
Tc2 Tc6 Tc3 59.97(5) . . . yes
Tc2 Tc6 Tc4 89.79(4) . . . yes
Tc2 Tc6 Tc5 59.73(4) . . . yes
Tc2 Tc6 Se5 58.24(4) . . . yes
Tc2 Tc6 Se6 58.29(4) . . . yes
Tc2 Tc6 Se7 117.86(5) . . . yes
Tc2 Tc6 Se8 118.39(5) . . . yes
Tc2 Tc6 C6 134.6(3) . . . yes
Tc3 Tc6 Tc4 59.83(5) . . . yes
Tc3 Tc6 Tc5 89.86(5) . . . yes
Tc3 Tc6 Se5 118.21(7) . . . yes
Tc3 Tc6 Se6 58.30(4) . . . yes
Tc3 Tc6 Se7 118.23(5) . . . yes
Tc3 Tc6 Se8 58.43(6) . . . yes
Tc3 Tc6 C6 132.8(3) . . . yes
Tc4 Tc6 Tc5 60.06(5) . . . yes
Tc4 Tc6 Se5 118.28(6) . . . yes
Tc4 Tc6 Se6 118.12(6) . . . yes
Tc4 Tc6 Se7 58.42(5) . . . yes
Tc4 Tc6 Se8 58.24(5) . . . yes
Tc4 Tc6 C6 135.5(3) . . . yes
Tc5 Tc6 Se5 58.24(4) . . . yes
Tc5 Tc6 Se6 118.00(5) . . . yes
Tc5 Tc6 Se7 58.14(4) . . . yes
Tc5 Tc6 Se8 118.29(5) . . . yes
Tc5 Tc6 C6 137.4(3) . . . yes
Se5 Tc6 Se6 89.80(5) . . . yes
Se5 Tc6 Se7 89.70(5) . . . yes
Se5 Tc6 Se8 175.82(6) . . . yes
Se5 Tc6 C6 93.4(3) . . . yes
Se6 Tc6 Se7 175.51(6) . . . yes
Se6 Tc6 Se8 90.13(5) . . . yes
Se6 Tc6 C6 90.3(3) . . . yes
Se7 Tc6 Se8 90.04(5) . . . yes
Se7 Tc6 C6 94.2(3) . . . yes
Se8 Tc6 C6 90.8(3) . . . yes
Tc8 Tc7 Tc8 90.08(4) . . 3_554 yes
Tc8 Tc7 Tc9 60.16(5) . . . yes
Tc8 Tc7 Tc9 59.92(4) . . 3_554 yes
Tc8 Tc7 Se9 58.55(6) . . . yes
Tc8 Tc7 Se10 118.49(5) . . . yes
Tc8 Tc7 Se11 58.47(4) . . . yes
Tc8 Tc7 Se12 118.38(7) . . . yes
Tc8 Tc7 C7 135.8(4) . . . yes
Tc8 Tc7 Tc9 59.85(4) 3_554 . . yes
Tc8 Tc7 Tc9 60.13(4) 3_554 . 3_554 yes
Tc8 Tc7 Se9 118.17(5) 3_554 . . yes
Tc8 Tc7 Se10 58.32(4) 3_554 . . yes
Tc8 Tc7 Se11 118.46(5) 3_554 . . yes
Tc8 Tc7 Se12 58.55(4) 3_554 . . yes
Tc8 Tc7 C7 134.1(4) 3_554 . . yes
Tc9 Tc7 Tc9 89.97(4) . . 3_554 yes
Tc9 Tc7 Se9 58.32(5) . . . yes
Tc9 Tc7 Se10 58.33(5) . . . yes
Tc9 Tc7 Se11 118.62(6) . . . yes
Tc9 Tc7 Se12 118.39(6) . . . yes
Tc9 Tc7 C7 136.1(4) . . . yes
Tc9 Tc7 Se9 118.45(6) 3_554 . . yes
Tc9 Tc7 Se10 118.43(5) 3_554 . . yes
Tc9 Tc7 Se11 58.35(4) 3_554 . . yes
Tc9 Tc7 Se12 58.47(5) 3_554 . . yes
Tc9 Tc7 C7 134.0(4) 3_554 . . yes
Se9 Tc7 Se10 89.68(5) . . . yes
Se9 Tc7 Se11 90.33(6) . . . yes
Se9 Tc7 Se12 176.10(5) . . . yes
Se9 Tc7 C7 93.4(4) . . . yes
Se10 Tc7 Se11 176.16(5) . . . yes
Se10 Tc7 Se12 90.00(6) . . . yes
Se10 Tc7 C7 92.1(4) . . . yes
Se11 Tc7 Se12 89.72(6) . . . yes
Se11 Tc7 C7 91.8(4) . . . yes
Se12 Tc7 C7 90.5(4) . . . yes
Tc7 Tc8 Tc7 89.92(4) . . 3_554 yes
Tc7 Tc8 Tc9 59.92(4) . . . yes
Tc7 Tc8 Tc9 60.02(6) . . 3_554 yes
Tc7 Tc8 Se9 58.17(4) . . . yes
Tc7 Tc8 Se10 118.39(6) . . 3_554 yes
Tc7 Tc8 Se11 58.22(6) . . . yes
Tc7 Tc8 Se12 118.14(6) . . 3_554 yes
Tc7 Tc8 C8 134.7(3) . . . yes
Tc7 Tc8 Tc9 59.84(4) 3_554 . . yes
Tc7 Tc8 Tc9 60.00(4) 3_554 . 3_554 yes
Tc7 Tc8 Se9 117.94(5) 3_554 . . yes
Tc7 Tc8 Se10 58.34(4) 3_554 . 3_554 yes
Tc7 Tc8 Se11 118.28(6) 3_554 . . yes
Tc7 Tc8 Se12 58.14(5) 3_554 . 3_554 yes
Tc7 Tc8 C8 135.4(3) 3_554 . . yes
Tc9 Tc8 Tc9 89.89(5) . . 3_554 yes
Tc9 Tc8 Se9 58.12(4) . . . yes
Tc9 Tc8 Se10 118.17(5) . . 3_554 yes
Tc9 Tc8 Se11 118.13(6) . . . yes
Tc9 Tc8 Se12 58.24(5) . . 3_554 yes
Tc9 Tc8 C8 135.4(3) . . . yes
Tc9 Tc8 Se9 118.17(6) 3_554 . . yes
Tc9 Tc8 Se10 58.39(5) 3_554 . 3_554 yes
Tc9 Tc8 Se11 58.30(5) 3_554 . . yes
Tc9 Tc8 Se12 118.12(6) 3_554 . 3_554 yes
Tc9 Tc8 C8 134.7(3) 3_554 . . yes
Se9 Tc8 Se10 175.61(7) . . 3_554 yes
Se9 Tc8 Se11 89.94(5) . . . yes
Se9 Tc8 Se12 89.83(5) . . 3_554 yes
Se9 Tc8 C8 92.3(3) . . . yes
Se10 Tc8 Se11 90.13(5) 3_554 . . yes
Se10 Tc8 Se12 89.76(5) 3_554 . 3_554 yes
Se10 Tc8 C8 92.1(3) 3_554 . . yes
Se11 Tc8 Se12 175.59(7) . . 3_554 yes
Se11 Tc8 C8 91.8(3) . . . yes
Se12 Tc8 C8 92.7(3) 3_554 . . yes
Tc7 Tc9 Tc7 90.03(4) . . 3_554 yes
Tc7 Tc9 Tc8 59.91(5) . . . yes
Tc7 Tc9 Tc8 60.15(5) . . 3_554 yes
Tc7 Tc9 Se9 58.26(5) . . . yes
Tc7 Tc9 Se10 58.41(5) . . . yes
Tc7 Tc9 Se11 118.63(6) . . 3_554 yes
Tc7 Tc9 Se12 118.36(6) . . 3_554 yes
Tc7 Tc9 C9 136.4(3) . . . yes
Tc7 Tc9 Tc8 60.04(4) 3_554 . . yes
Tc7 Tc9 Tc8 60.06(5) 3_554 . 3_554 yes
Tc7 Tc9 Se9 118.46(5) 3_554 . . yes
Tc7 Tc9 Se10 118.49(6) 3_554 . . yes
Tc7 Tc9 Se11 58.30(4) 3_554 . 3_554 yes
Tc7 Tc9 Se12 58.28(4) 3_554 . 3_554 yes
Tc7 Tc9 C9 133.5(3) 3_554 . . yes
Tc8 Tc9 Tc8 90.11(5) . . 3_554 yes
Tc8 Tc9 Se9 58.44(4) . . . yes
Tc8 Tc9 Se10 118.32(5) . . . yes
Tc8 Tc9 Se11 118.32(5) . . 3_554 yes
Tc8 Tc9 Se12 58.47(4) . . 3_554 yes
Tc8 Tc9 C9 136.1(4) . . . yes
Tc8 Tc9 Se9 118.40(5) 3_554 . . yes
Tc8 Tc9 Se10 58.45(6) 3_554 . . yes
Tc8 Tc9 Se11 58.50(4) 3_554 . 3_554 yes
Tc8 Tc9 Se12 118.33(7) 3_554 . 3_554 yes
Tc8 Tc9 C9 133.7(4) 3_554 . . yes
Se9 Tc9 Se10 89.70(5) . . . yes
Se9 Tc9 Se11 176.12(6) . . 3_554 yes
Se9 Tc9 Se12 90.17(5) . . 3_554 yes
Se9 Tc9 C9 93.8(4) . . . yes
Se10 TC9 Se11 90.29(5) . . 3_554 yes
Se10 Tc9 Se12 176.05(6) . . 3_554 yes
Se10 Tc9 C9 92.1(3) . . . yes
Se11 Tc9 Se12 89.58(5) 3_554 . 3_554 yes
Se11 Tc9 C9 90.1(4) 3_554 . . yes
Se12 Tc9 C9 91.8(3) 3_554 . . yes
Tc1 Se1 Tc2 63.17(4) . . . yes
Tc1 Se1 Tc5 63.40(5) . . . yes
Tc2 Se1 Tc5 63.03(5) . . . yes
Tc1 Se2 Tc2 63.29(5) . . . yes
Tc1 Se2 Tc3 63.31(4) . . . yes
Tc2 Se2 Tc3 63.30(5) . . . yes
Tc1 Se3 Tc4 63.42(5) . . . yes
Tc1 Se3 Tc5 63.17(5) . . . yes
Tc4 Se3 Tc5 63.34(6) . . . yes
Tc1 Se4 Tc3 63.39(6) . . . yes
Tc1 Se4 Tc4 63.52(6) . . . yes
Tc3 Se4 Tc4 63.18(5) . . . yes
Tc2 Se5 Tc5 63.05(5) . . . yes
Tc2 Se5 Tc6 63.16(6) . . . yes
Tc5 Se5 Tc6 63.32(6) . . . yes
Tc2 Se6 Tc3 63.37(5) . . . yes
Tc2 Se6 Tc6 63.35(4) . . . yes
Tc3 Se6 Tc6 63.43(5) . . . yes
Tc4 Se7 Tc5 63.34(6) . . . yes
Tc4 Se7 Tc6 63.11(5) . . . yes
Tc5 Se7 Tc6 63.25(4) . . . yes
Tc3 Se8 Tc4 63.22(5) . . . yes
Tc3 Se8 Tc6 63.34(5) . . . yes
Tc4 Se8 Tc6 63.53(4) . . . yes
Tc7 Se9 Tc8 63.28(6) . . . yes
Tc7 Se9 Tc9 63.41(5) . . . yes
Tc8 Se9 Tc9 63.44(4) . . . yes
Tc7 Se10 Tc8 63.34(5) . . 3_554 yes
Tc7 Se10 Tc9 63.25(4) . . . yes
Tc8 Se10 Tc9 63.16(5) 3_554 . . yes
Tc7 Se11 Tc8 63.31(6) . . . yes
Tc7 Se11 Tc9 63.35(4) . . 3_554 yes
Tc8 Se11 Tc9 63.19(5) . . 3_554 yes
Tc7 Se12 Tc8 63.30(5) . . 3_554 yes
Tc7 Se12 Tc9 63.25(6) . . 3_554 yes
Tc8 Se12 Tc9 63.30(6) 3_554 . 3_554 yes
C10 N10 C11 107(1) . . . yes
C10 N10 C12 101(1) . . . yes
C10 N10 C13 112(1) . . . yes
C11 N10 C12 109(1) . . . yes
C11 N10 C13 113(1) . . . yes
C12 N10 C13 111(1) . . . yes
C14 N11 C15 105(1) . . . yes
C14 N11 C16 115(1) . . . yes
C14 N11 C17 110.6(10) . . . yes
C15 N11 C16 111(1) . . . yes
C15 N11 C17 113(1) . . . yes
C16 N11 C17 100(1) . . . yes
C18 N12 C19 114(1) . . . yes
C18 N12 C20 113(1) . . . yes
C18 N12 C21 107(1) . . . yes
C19 N12 C20 106(1) . . . yes
C19 N12 C21 105(1) . . . yes
C20 N12 C21 109(1) . . . yes
C22 N13 C23 108(1) . . . yes
C22 N13 C24 108(1) . . . yes
C22 N13 C25 110(1) . . . yes
C23 N13 C24 107(1) . . . yes
C23 N13 C25 115(1) . . . yes
C24 N13 C25 106(1) . . . yes
C26 N14 C27 108(1) . . . yes
C26 N14 C28 115(1) . . . yes
C26 N14 C29 101(1) . . . yes
C27 N14 C28 108(1) . . . yes
C27 N14 C29 111(1) . . . yes
C28 N14 C29 111(1) . . . yes
C30 N15 C31 97(1) . . . yes
C30 N15 C32 96(2) . . . yes
C30 N15 C33 133(2) . . . yes
C31 N15 C32 103(2) . . . yes
C31 N15 C33 106(2) . . . yes
C32 N15 C33 114(2) . . . yes
Tc1 C1 N1 175(1) . . . yes
Tc2 C2 N2 175(1) . . . yes
Tc3 C3 N3 178(1) . . . yes
Tc4 C4 N4 178(1) . . . yes
Tc5 C5 N5 177(1) . . . yes
Tc6 C6 N6 178(1) . . . yes
Tc7 C7 N7 177(1) . . . yes
Tc8 C8 N8 175(1) . . . yes
Tc9 C9 N9 179(1) . . . yes

loop_
_geom_bond_atom_site_label_1
_geom_bond_atom_site_label_2
_geom_bond_distance
_geom_bond_site_symmetry_1
_geom_bond_site_symmetry_2
_geom_bond_publ_flag
Tc1 Tc2 2.630(2) . . yes
Tc1 Tc3 2.636(3) . . yes
Tc1 Tc4 2.640(3) . . yes
Tc1 Tc5 2.637(2) . . yes
Tc1 Se1 2.508(3) . . yes
Tc1 Se2 2.508(2) . . yes
Tc1 Se3 2.511(2) . . yes
Tc1 Se4 2.504(2) . . yes
Tc1 C1 2.16(1) . . yes
Tc2 Tc3 2.634(2) . . yes
Tc2 Tc5 2.626(2) . . yes
Tc2 Tc6 2.633(3) . . yes
Tc2 Se1 2.513(2) . . yes
Tc2 Se2 2.504(2) . . yes
Tc2 Se5 2.509(2) . . yes
Tc2 Se6 2.506(2) . . yes
Tc2 C2 2.18(1) . . yes
Tc3 Tc4 2.633(2) . . yes
Tc3 Tc6 2.637(2) . . yes
Tc3 Se2 2.515(2) . . yes
Tc3 Se4 2.514(2) . . yes
Tc3 Se6 2.509(2) . . yes
Tc3 Se8 2.514(2) . . yes
Tc3 C3 2.16(1) . . yes
Tc4 Tc5 2.643(2) . . yes
Tc4 Tc6 2.641(2) . . yes
Tc4 Se3 2.512(2) . . yes
Tc4 Se4 2.512(2) . . yes
Tc4 Se7 2.523(2) . . yes
Tc4 Se8 2.509(2) . . yes
Tc4 C4 2.17(1) . . yes
Tc5 Tc6 2.641(3) . . yes
Tc5 Se1 2.511(2) . . yes
Tc5 Se3 2.523(2) . . yes
Tc5 Se5 2.513(2) . . yes
Tc5 Se7 2.512(2) . . yes
Tc5 C5 2.12(1) . . yes
Tc6 Se5 2.519(2) . . yes
Tc6 Se6 2.508(2) . . yes
Tc6 Se7 2.524(2) . . yes
Tc6 Se8 2.509(3) . . yes
Tc6 C6 2.14(1) . . yes
Tc7 Tc8 2.633(2) . . yes
Tc7 Tc8 2.638(2) . 3_554 yes
Tc7 Tc9 2.634(2) . . yes
Tc7 Tc9 2.632(3) . 3_554 yes
Tc7 Se9 2.505(2) . . yes
Tc7 Se10 2.512(2) . . yes
Tc7 Se11 2.506(2) . . yes
Tc7 Se12 2.508(2) . . yes
Tc7 C7 2.17(1) . . yes
Tc8 Tc9 2.640(3) . . yes
Tc8 Tc9 2.630(2) . 3_554 yes
Tc8 Se9 2.515(2) . . yes
Tc8 Se10 2.512(2) . 3_554 yes
Tc8 Se11 2.512(2) . . yes
Tc8 Se12 2.519(2) . 3_554 yes
Tc8 C8 2.14(1) . . yes
Tc9 Se9 2.506(2) . . yes
Tc9 Se10 2.510(3) . . yes
Tc9 Se11 2.507(2) . 3_554 yes
Tc9 Se12 2.513(2) . 3_554 yes
Tc9 C9 2.09(1) . . yes
N1 C1 1.13(2) . . yes
N2 C2 1.08(2) . . yes
N3 C3 0.99(2) . . yes
N4 C4 1.11(2) . . yes
N5 C5 1.09(2) . . yes
N6 C6 1.15(2) . . yes
N7 C7 1.07(2) . . yes
N8 C8 1.12(2) . . yes
N9 C9 1.16(2) . . yes
N10 C10 1.45(2) . . yes
N10 C11 1.45(2) . . yes
N10 C12 1.48(2) . . yes
N10 C13 1.41(2) . . yes
N11 C14 1.53(2) . . yes
N11 C15 1.49(2) . . yes
N11 C16 1.48(2) . . yes
N11 C17 1.50(2) . . yes
N12 C18 1.51(2) . . yes
N12 C19 1.42(3) . . yes
N12 C20 1.43(2) . . yes
N12 C21 1.45(2) . . yes
N13 C22 1.45(2) . . yes
N13 C23 1.49(2) . . yes
N13 C24 1.43(2) . . yes
N13 C25 1.47(2) . . yes
N14 C26 1.52(2) . . yes
N14 C27 1.53(2) . . yes
N14 C28 1.52(3) . . yes
N14 C29 1.59(2) . . yes
N15 C30 1.47(4) . . yes
N15 C31 1.48(3) . . yes
N15 C32 1.40(4) . . yes
N15 C33 1.33(5) . . yes

loop_
_geom_contact_atom_site_label_1
_geom_contact_atom_site_label_2
_geom_contact_distance
_geom_contact_site_symmetry_1
_geom_contact_site_symmetry_2
_geom_contact_publ_flag
O1 N3 3.06(2) . 1_655 ?
O1 C3 3.40(2) . 1_655 ?
O2 N5 2.79(2) . 1_556 ?
O2 C12 3.27(2) . 1_656 ?
O2 C19 3.54(3) . 1_556 ?
O3 N4 2.72(2) . 1_656 ?
O3 N2 2.96(2) . 4_555 ?
O3 C2 3.13(2) . 4_555 ?
O3 C4 3.18(2) . 1_656 ?
O3 C12 3.55(2) . 1_656 ?
O4A N7 2.76(2) . 3_655 ?
O4A C7 3.39(2) . 3_655 ?
O4A C29 3.44(2) . 3_655 ?
O4B C18 3.45(3) . 3_655 ?
O4B C26 3.48(3) . 3_655 ?
N1 C28 3.21(3) . 2_554 ?
N1 C22 3.46(2) . 4_454 ?
N1 C12 3.48(2) . 4_555 ?
N1 C25 3.59(2) . 4_454 ?
N5 C25 3.55(2) . 4_554 ?
N6 C18 3.36(2) . 3_655 ?
